data_7120082
loop_
_publ_author_name
'Keyzer, Evan N.'
'Matthews, Peter D.'
'Liu, Zigeng'
'Bond, Andrew D.'
'Grey, Clare P.'
'Wright, Dominic S.'

_publ_section_title
;
 Synthesis of Ca(PF6)2, formed via nitrosonium oxidation of calcium.
;
_journal_issue 33
_journal_name_full 'Chemical communications (Cambridge, England)'
_journal_page_first 4573
_journal_page_last 4576
_journal_paper_doi 10.1039/c7cc01938f
_journal_volume 53
_journal_year 2017
_chemical_formula_moiety 'C34 H66 Ca4 F10 N2 O15 P 3+, 3(F6 P -), 2(C2 H3 N)'
_chemical_formula_sum 'C38 H72 Ca4 F28 N4 O15 P4'
_chemical_formula_weight 1641.19
_space_group_crystal_system triclinic
_space_group_IT_number 2
_space_group_name_Hall '-P 1'
_space_group_name_H-M_alt 'P -1'
_symmetry_space_group_name_Hall '-P 1'
_symmetry_space_group_name_H-M 'P -1'
_atom_sites_solution_hydrogens geom
_audit_creation_method SHELXL-2014/7
_audit_update_record
;
2017-01-26 deposited with the CCDC.
2017-03-29 downloaded from the CCDC.
;
_cell_angle_alpha 73.456(2)
_cell_angle_beta 89.794(2)
_cell_angle_gamma 68.867(2)
_cell_formula_units_Z 2
_cell_length_a 12.7225(6)
_cell_length_b 13.4339(6)
_cell_length_c 21.7776(10)
_cell_measurement_reflns_used 9888
_cell_measurement_temperature 180(2)
_cell_measurement_theta_max 59.14
_cell_measurement_theta_min 3.75
_cell_volume 3307.5(3)
_computing_cell_refinement 'SAINT (Bruker, 2014)'
_computing_data_collection 'APEX2 (Bruker, 2014)'
_computing_data_reduction SAINT
_computing_molecular_graphics 'Mercury (Macrae et al., 2008)'
_computing_publication_material SHELXL
_computing_structure_refinement 'SHELXL (Sheldrick, 2015)'
_computing_structure_solution 'SHELXT (Sheldrick, 2015)'
_diffrn_ambient_temperature 180(2)
_diffrn_measured_fraction_theta_full 0.985
_diffrn_measured_fraction_theta_max 0.985
_diffrn_measurement_device_type 'Bruker D8-QUEST PHOTON-100'
_diffrn_measurement_method '\w and \f-scans'
_diffrn_radiation_type CuK\a
_diffrn_radiation_wavelength 1.54178
_diffrn_reflns_av_R_equivalents 0.0406
_diffrn_reflns_av_unetI/netI 0.0392
_diffrn_reflns_Laue_measured_fraction_full 0.985
_diffrn_reflns_Laue_measured_fraction_max 0.985
_diffrn_reflns_limit_h_max 14
_diffrn_reflns_limit_h_min -14
_diffrn_reflns_limit_k_max 13
_diffrn_reflns_limit_k_min -14
_diffrn_reflns_limit_l_max 24
_diffrn_reflns_limit_l_min -24
_diffrn_reflns_number 34975
_diffrn_reflns_point_group_measured_fraction_full 0.985
_diffrn_reflns_point_group_measured_fraction_max 0.985
_diffrn_reflns_theta_full 59.315
_diffrn_reflns_theta_max 59.315
_diffrn_reflns_theta_min 3.668
_diffrn_source 'Incoatec I\mS Cu microsource'
_exptl_absorpt_coefficient_mu 5.042
_exptl_absorpt_correction_T_max 0.7516
_exptl_absorpt_correction_T_min 0.5411
_exptl_absorpt_correction_type multi-scan
_exptl_absorpt_process_details 'SADABS (Bruker, 2014)'
_exptl_crystal_colour colourless
_exptl_crystal_density_diffrn 1.648
_exptl_crystal_description block
_exptl_crystal_F_000 1680
_exptl_crystal_size_max 0.180
_exptl_crystal_size_mid 0.140
_exptl_crystal_size_min 0.100
_refine_diff_density_max 0.546
_refine_diff_density_min -0.526
_refine_diff_density_rms 0.078
_refine_ls_extinction_method none
_refine_ls_goodness_of_fit_ref 1.061
_refine_ls_hydrogen_treatment constr
_refine_ls_matrix_type full
_refine_ls_number_parameters 972
_refine_ls_number_reflns 9471
_refine_ls_number_restraints 426
_refine_ls_restrained_S_all 1.111
_refine_ls_R_factor_all 0.0589
_refine_ls_R_factor_gt 0.0510
_refine_ls_shift/su_max 0.002
_refine_ls_shift/su_mean 0.000
_refine_ls_structure_factor_coef Fsqd
_refine_ls_weighting_details 'w=1/[\s^2^(Fo^2^)+(0.0557P)^2^+8.9532P] where P=(Fo^2^+2Fc^2^)/3'
_refine_ls_weighting_scheme calc
_refine_ls_wR_factor_gt 0.1332
_refine_ls_wR_factor_ref 0.1388
_reflns_Friedel_coverage 0.000
_reflns_number_gt 8222
_reflns_number_total 9471
_reflns_threshold_expression 'I > 2\s(I)'
_cod_data_source_file c7cc01938f2.cif
_cod_data_source_block DW_B2_0130
_cod_database_code 7120082
_cambridge_user_name 'Evan Keyzer'
_cambridge_user_crsid ek406
_cambridge_supervisor_name 'Dominic Wright'
_cambridge_supervisor_crsid dsw1000
_cambridge_crystallographer_name 'Andrew Bond'
_cambridge_crystallographer_crsid adb29
_cambridge_sample_id enk-3-9
_cambridge_data_id DW_B2_0130
_shelx_space_group_comment
;
The symmetry employed for this shelxl refinement is uniquely defined
by the following loop, which should always be used as a source of
symmetry information in preference to the above space-group names.
They are only intended as comments.
;
_shelx_estimated_absorpt_t_min 0.464
_shelx_estimated_absorpt_t_max 0.633

loop_
_space_group_symop_operation_xyz
'x, y, z'
'-x, -y, -z'

loop_
_atom_site_label
_atom_site_type_symbol
_atom_site_fract_x
_atom_site_fract_y
_atom_site_fract_z
_atom_site_U_iso_or_equiv
_atom_site_adp_type
_atom_site_occupancy
_atom_site_site_symmetry_order
_atom_site_calc_flag
_atom_site_refinement_flags_posn
_atom_site_refinement_flags_adp
_atom_site_refinement_flags_occupancy
_atom_site_disorder_assembly
_atom_site_disorder_group
Ca1 Ca 0.43650(7) 0.28906(7) 0.23781(4) 0.0327(2) Uani 1 1 d . . . . .
Ca2 Ca 0.19653(6) 0.26812(6) 0.31337(3) 0.02313(19) Uani 1 1 d . . . . .
Ca3 Ca 0.30056(6) 0.48387(6) 0.31921(4) 0.02375(19) Uani 1 1 d . . . . .
Ca4 Ca 0.16743(7) 0.49851(6) 0.16974(4) 0.02488(19) Uani 1 1 d . . . . .
O1 O 0.2945(2) 0.1175(2) 0.41479(13) 0.0312(6) Uani 1 1 d . . . . .
O2 O 0.3421(2) 0.0921(2) 0.29788(13) 0.0338(7) Uani 1 1 d . . . . .
O3 O 0.1111(3) 0.1636(3) 0.26841(16) 0.0436(8) Uani 1 1 d . . . . .
O4 O -0.0045(2) 0.3070(3) 0.32992(15) 0.0417(8) Uani 1 1 d . . . . .
O5 O 0.1416(2) 0.3196(2) 0.41420(13) 0.0341(7) Uani 1 1 d . . . . .
O6 O 0.3954(2) 0.6216(2) 0.28163(14) 0.0381(7) Uani 1 1 d . . . . .
O7 O 0.5154(2) 0.3985(2) 0.32846(14) 0.0359(7) Uani 1 1 d . . . . .
O8 O 0.3890(2) 0.4204(3) 0.43057(14) 0.0387(7) Uani 1 1 d . . . . .
O9 O 0.1742(2) 0.5585(3) 0.39382(14) 0.0383(7) Uani 1 1 d . . . . .
O10 O 0.1662(2) 0.6797(2) 0.27098(15) 0.0379(7) Uani 1 1 d . . . . .
O11 O 0.0001(3) 0.6697(2) 0.15406(15) 0.0433(8) Uani 1 1 d . . . . .
O12 O -0.0186(3) 0.4746(3) 0.17239(14) 0.0425(8) Uani 1 1 d . . . . .
O13 O 0.1215(3) 0.4344(3) 0.07848(14) 0.0421(8) Uani 1 1 d . . . . .
O14 O 0.3203(3) 0.4574(3) 0.09538(14) 0.0391(7) Uani 1 1 d . . . . .
O15 O 0.1834(3) 0.6700(2) 0.09558(14) 0.0383(7) Uani 1 1 d . . . . .
F7 F 0.33584(17) 0.47465(17) 0.21904(10) 0.0251(5) Uani 1 1 d . U . . .
F8 F 0.35791(17) 0.29640(17) 0.32981(10) 0.0249(5) Uani 1 1 d . U . . .
F9 F 0.25529(19) 0.31119(17) 0.21232(10) 0.0285(5) Uani 1 1 d . U . . .
F10 F 0.14719(17) 0.45965(17) 0.27816(9) 0.0250(5) Uani 1 1 d . U . . .
N1 N 0.4930(4) 0.1518(4) 0.1760(2) 0.0583(12) Uani 1 1 d D . . . .
C1 C 0.5405(5) 0.0720(5) 0.1638(3) 0.0683(17) Uani 1 1 d D . . . .
C2 C 0.6015(9) -0.0316(7) 0.1491(6) 0.138(4) Uani 1 1 d D . . . .
H2A H 0.6765 -0.0689 0.1740 0.208 Uiso 1 1 calc R U . . .
H2B H 0.6101 -0.0147 0.1030 0.208 Uiso 1 1 calc R U . . .
H2C H 0.5588 -0.0809 0.1604 0.208 Uiso 1 1 calc R U . . .
N2 N 0.6098(3) 0.1385(3) 0.30814(19) 0.0477(10) Uani 1 1 d D . . . .
C3 C 0.6965(4) 0.0745(4) 0.3304(2) 0.0386(11) Uani 1 1 d D . . . .
C4 C 0.8084(4) -0.0086(4) 0.3591(2) 0.0487(12) Uani 1 1 d D . . . .
H4A H 0.8042 -0.0829 0.3747 0.073 Uiso 1 1 calc R U . . .
H4B H 0.8342 0.0099 0.3952 0.073 Uiso 1 1 calc R U . . .
H4C H 0.8619 -0.0086 0.3267 0.073 Uiso 1 1 calc R U . . .
N3 N 0.6216(13) 0.7162(13) 0.1157(7) 0.237(6) Uani 1 1 d D U . . .
C35 C 0.5732(11) 0.7631(11) 0.0663(6) 0.141(4) Uani 1 1 d D U . . .
C36 C 0.5171(13) 0.8285(13) 0.0011(6) 0.220(7) Uani 1 1 d D U . . .
H36A H 0.5745 0.8313 -0.0288 0.331 Uiso 1 1 calc R U . . .
H36B H 0.4699 0.9048 0.0006 0.331 Uiso 1 1 calc R U . . .
H36C H 0.4695 0.7933 -0.0121 0.331 Uiso 1 1 calc R U . . .
N4 N 0.9277(6) -0.0214(4) 0.2166(2) 0.0880(19) Uani 1 1 d D . . . .
C37 C 0.9065(5) 0.0237(4) 0.1637(2) 0.0612(15) Uani 1 1 d D . . . .
C38 C 0.8829(7) 0.0810(5) 0.0954(2) 0.085(2) Uani 1 1 d D . . . .
H38A H 0.9182 0.0275 0.0717 0.128 Uiso 1 1 calc R U . . .
H38B H 0.9139 0.1401 0.0848 0.128 Uiso 1 1 calc R U . . .
H38C H 0.8008 0.1143 0.0832 0.128 Uiso 1 1 calc R U . . .
C5 C 0.4047(4) 0.0434(4) 0.4085(2) 0.0376(10) Uani 1 1 d . . . . .
H5A H 0.4359 -0.0187 0.4491 0.045 Uiso 1 1 calc R U . . .
H5B H 0.4568 0.0843 0.3990 0.045 Uiso 1 1 calc R U . . .
C6 C 0.3932(4) -0.0013(4) 0.3549(2) 0.0412(11) Uani 1 1 d . . . . .
H6A H 0.4686 -0.0500 0.3476 0.049 Uiso 1 1 calc R U . . .
H6B H 0.3451 -0.0463 0.3658 0.049 Uiso 1 1 calc R U . . .
C7 C 0.2964(4) 0.0621(4) 0.2486(2) 0.0418(11) Uani 1 1 d . . . . .
H7A H 0.3484 -0.0124 0.2472 0.050 Uiso 1 1 calc R U . . .
H7B H 0.2906 0.1173 0.2062 0.050 Uiso 1 1 calc R U . . .
C8 C 0.1807(4) 0.0588(4) 0.2613(2) 0.0444(12) Uani 1 1 d . . . . .
H8A H 0.1475 0.0453 0.2248 0.053 Uiso 1 1 calc R U . . .
H8B H 0.1869 -0.0025 0.3010 0.053 Uiso 1 1 calc R U . . .
C9 C 0.0010(5) 0.1709(7) 0.2832(6) 0.125(4) Uani 1 1 d . . . . .
H9A H -0.0423 0.1779 0.2435 0.150 Uiso 1 1 calc R U . . .
H9B H 0.0080 0.0988 0.3150 0.150 Uiso 1 1 calc R U . . .
C10 C -0.0590(6) 0.2499(8) 0.3056(4) 0.098(3) Uani 1 1 d . . . . .
H10A H -0.0982 0.2176 0.3405 0.118 Uiso 1 1 calc R U . . .
H10B H -0.1183 0.3060 0.2708 0.118 Uiso 1 1 calc R U . . .
C11 C -0.0505(4) 0.3427(4) 0.3832(2) 0.0467(12) Uani 1 1 d . . . . .
H11A H -0.0524 0.2782 0.4186 0.056 Uiso 1 1 calc R U . . .
H11B H -0.1288 0.3988 0.3701 0.056 Uiso 1 1 calc R U . . .
C12 C 0.0241(4) 0.3928(4) 0.4047(2) 0.0427(11) Uani 1 1 d . . . . .
H12A H 0.0140 0.4649 0.3720 0.051 Uiso 1 1 calc R U . . .
H12B H 0.0014 0.4083 0.4456 0.051 Uiso 1 1 calc R U . . .
C13 C 0.1721(4) 0.2265(4) 0.4723(2) 0.0458(12) Uani 1 1 d . . . . .
H13A H 0.1218 0.1844 0.4741 0.055 Uiso 1 1 calc R U . . .
H13B H 0.1655 0.2531 0.5106 0.055 Uiso 1 1 calc R U . . .
C14 C 0.2917(4) 0.1542(4) 0.4703(2) 0.0429(11) Uani 1 1 d . . . . .
H14A H 0.3415 0.1970 0.4677 0.051 Uiso 1 1 calc R U . . .
H14B H 0.3183 0.0890 0.5098 0.051 Uiso 1 1 calc R U . . .
C15 C 0.5020(4) 0.5755(4) 0.2573(2) 0.0438(12) Uani 1 1 d . . . . .
H15A H 0.5385 0.6311 0.2456 0.053 Uiso 1 1 calc R U . . .
H15B H 0.4898 0.5550 0.2184 0.053 Uiso 1 1 calc R U . . .
C16 C 0.5750(4) 0.4743(4) 0.3094(3) 0.0482(12) Uani 1 1 d . . . . .
H16A H 0.6474 0.4369 0.2936 0.058 Uiso 1 1 calc R U . . .
H16B H 0.5922 0.4960 0.3468 0.058 Uiso 1 1 calc R U . . .
C17 C 0.5577(4) 0.3206(4) 0.3920(2) 0.0403(11) Uani 1 1 d . . . . .
H17A H 0.6415 0.2931 0.3975 0.048 Uiso 1 1 calc R U . . .
H17B H 0.5355 0.2555 0.3972 0.048 Uiso 1 1 calc R U . . .
C18 C 0.5110(4) 0.3760(5) 0.4425(2) 0.0498(13) Uani 1 1 d . . . . .
H18A H 0.5362 0.3208 0.4860 0.060 Uiso 1 1 calc R U . . .
H18B H 0.5384 0.4371 0.4401 0.060 Uiso 1 1 calc R U . . .
C19 C 0.3365(4) 0.4889(4) 0.4702(2) 0.0441(12) Uani 1 1 d . . . . .
H19A H 0.3515 0.5590 0.4573 0.053 Uiso 1 1 calc R U . . .
H19B H 0.3668 0.4487 0.5160 0.053 Uiso 1 1 calc R U . . .
C20 C 0.2124(4) 0.5145(5) 0.4612(2) 0.0453(12) Uani 1 1 d . . . . .
H20A H 0.1971 0.4455 0.4802 0.054 Uiso 1 1 calc R U . . .
H20B H 0.1713 0.5700 0.4833 0.054 Uiso 1 1 calc R U . . .
C21 C 0.0880(4) 0.6688(4) 0.3730(2) 0.0468(12) Uani 1 1 d . . . . .
H21A H 0.1148 0.7228 0.3841 0.056 Uiso 1 1 calc R U . . .
H21B H 0.0188 0.6698 0.3941 0.056 Uiso 1 1 calc R U . . .
C22 C 0.0633(4) 0.6994(4) 0.3019(2) 0.0433(11) Uani 1 1 d . . . . .
H22A H 0.0225 0.6546 0.2919 0.052 Uiso 1 1 calc R U . . .
H22B H 0.0135 0.7795 0.2848 0.052 Uiso 1 1 calc R U . . .
C23 C 0.2144(4) 0.7639(4) 0.2653(3) 0.0482(12) Uani 1 1 d . . . . .
H23A H 0.2281 0.7715 0.3081 0.058 Uiso 1 1 calc R U . . .
H23B H 0.1623 0.8373 0.2368 0.058 Uiso 1 1 calc R U . . .
C24 C 0.3225(4) 0.7257(4) 0.2373(3) 0.0476(12) Uani 1 1 d . . . . .
H24A H 0.3088 0.7155 0.1952 0.057 Uiso 1 1 calc R U . . .
H24B H 0.3581 0.7820 0.2305 0.057 Uiso 1 1 calc R U . . .
C25 C -0.1118(4) 0.6717(4) 0.1626(2) 0.0499(13) Uani 1 1 d . . . . .
H25A H -0.1572 0.6973 0.1203 0.060 Uiso 1 1 calc R U . . .
H25B H -0.1501 0.7230 0.1876 0.060 Uiso 1 1 calc R U . . .
C26 C -0.0990(4) 0.5536(4) 0.1985(3) 0.0487(12) Uani 1 1 d . . . . .
H26A H -0.0736 0.5368 0.2445 0.058 Uiso 1 1 calc R U . . .
H26B H -0.1734 0.5462 0.1959 0.058 Uiso 1 1 calc R U . . .
C27 C -0.0611(5) 0.4742(6) 0.1117(3) 0.0646(16) Uani 1 1 d . . . . .
H27A H -0.0840 0.5495 0.0798 0.078 Uiso 1 1 calc R U . . .
H27B H -0.1277 0.4521 0.1165 0.078 Uiso 1 1 calc R U . . .
C28 C 0.0334(5) 0.3911(5) 0.0901(3) 0.0622(16) Uani 1 1 d . . . . .
H28A H 0.0613 0.3174 0.1239 0.075 Uiso 1 1 calc R U . . .
H28B H 0.0069 0.3816 0.0502 0.075 Uiso 1 1 calc R U . . .
C29 C 0.2212(5) 0.3584(4) 0.0631(2) 0.0502(13) Uani 1 1 d . . . . .
H29A H 0.2025 0.3332 0.0275 0.060 Uiso 1 1 calc R U . . .
H29B H 0.2576 0.2919 0.1011 0.060 Uiso 1 1 calc R U . . .
C30 C 0.2983(5) 0.4203(5) 0.0432(2) 0.0570(14) Uani 1 1 d . . . . .
H30A H 0.3702 0.3707 0.0327 0.068 Uiso 1 1 calc R U . . .
H30B H 0.2623 0.4854 0.0045 0.068 Uiso 1 1 calc R U . . .
C31 C 0.3594(4) 0.5485(4) 0.0757(2) 0.0451(12) Uani 1 1 d . . . . .
H31A H 0.4125 0.5360 0.0428 0.054 Uiso 1 1 calc R U . . .
H31B H 0.4009 0.5510 0.1132 0.054 Uiso 1 1 calc R U . . .
C32 C 0.2619(4) 0.6583(4) 0.0483(2) 0.0493(13) Uani 1 1 d . . . . .
H32A H 0.2893 0.7208 0.0382 0.059 Uiso 1 1 calc R U . . .
H32B H 0.2245 0.6596 0.0082 0.059 Uiso 1 1 calc R U . . .
C33 C 0.0803(4) 0.7641(4) 0.0697(2) 0.0466(12) Uani 1 1 d . . . . .
H33A H 0.0414 0.7525 0.0346 0.056 Uiso 1 1 calc R U . . .
H33B H 0.0966 0.8328 0.0519 0.056 Uiso 1 1 calc R U . . .
C34 C 0.0078(4) 0.7755(4) 0.1224(2) 0.0467(12) Uani 1 1 d . . . . .
H34A H 0.0405 0.8004 0.1536 0.056 Uiso 1 1 calc R U . . .
H34B H -0.0688 0.8324 0.1047 0.056 Uiso 1 1 calc R U . . .
P1 P 0.67812(10) 0.34391(12) 0.14461(6) 0.0485(3) Uani 0.801(11) 1 d D . P A 1
F1 F 0.5634(2) 0.3606(2) 0.17975(13) 0.0573(8) Uani 0.801(11) 1 d D U P A 1
F2 F 0.6268(4) 0.4729(4) 0.1035(3) 0.086(2) Uani 0.801(11) 1 d D U P A 1
F3 F 0.6210(4) 0.3190(6) 0.0904(2) 0.087(2) Uani 0.801(11) 1 d D U P A 1
F4 F 0.7905(2) 0.3271(3) 0.11009(15) 0.0692(9) Uani 0.801(11) 1 d D U P A 1
F5 F 0.7265(4) 0.2207(4) 0.1861(3) 0.100(3) Uani 0.801(11) 1 d D U P A 1
F6 F 0.7285(4) 0.3810(6) 0.1957(2) 0.088(2) Uani 0.801(11) 1 d D U P A 1
P1A P 0.67812(10) 0.34391(12) 0.14461(6) 0.0485(3) Uani 0.199(11) 1 d D . P A 2
F1A F 0.5634(2) 0.3606(2) 0.17975(13) 0.0573(8) Uani 0.199(11) 1 d D U P A 2
F2A F 0.6783(14) 0.4531(12) 0.1539(11) 0.096(9) Uani 0.199(11) 1 d D U P A 2
F3A F 0.6064(8) 0.4076(19) 0.0785(4) 0.103(10) Uani 0.199(11) 1 d D U P A 2
F4A F 0.7905(2) 0.3271(3) 0.11009(15) 0.0692(9) Uani 0.199(11) 1 d D U P A 2
F5A F 0.6769(13) 0.2305(12) 0.1373(11) 0.080(8) Uani 0.199(11) 1 d D U P A 2
F6A F 0.7485(8) 0.2755(18) 0.2121(4) 0.108(9) Uani 0.199(11) 1 d D U P A 2
P2 P 0.82575(9) 0.13867(9) 0.52397(5) 0.0329(3) Uani 1 1 d D . . . .
F11 F 0.8822(3) 0.0071(2) 0.55137(18) 0.0746(10) Uani 1 1 d D U . . .
F12 F 0.8508(3) 0.1347(3) 0.45334(14) 0.0624(8) Uani 1 1 d D U . . .
F13 F 0.9434(2) 0.1502(2) 0.53603(14) 0.0531(7) Uani 1 1 d D U . . .
F14 F 0.7063(2) 0.1298(2) 0.51159(13) 0.0505(7) Uani 1 1 d D U . . .
F15 F 0.7981(3) 0.1461(3) 0.59391(14) 0.0742(10) Uani 1 1 d D U . . .
F16 F 0.7684(2) 0.2717(2) 0.49599(14) 0.0522(7) Uani 1 1 d D U . . .
P3 P 0.70689(11) 0.71681(11) 0.34411(7) 0.0493(3) Uani 0.550(9) 1 d D . P B 1
F17 F 0.8082(6) 0.6316(7) 0.3957(3) 0.110(4) Uani 0.550(9) 1 d D U P B 1
F18 F 0.6263(8) 0.6602(8) 0.3761(4) 0.113(4) Uani 0.550(9) 1 d D U P B 1
F19 F 0.6078(6) 0.8039(7) 0.2916(3) 0.110(4) Uani 0.550(9) 1 d D U P B 1
F20 F 0.7901(6) 0.7722(7) 0.3081(4) 0.101(3) Uani 0.550(9) 1 d D U P B 1
F21 F 0.7375(7) 0.6376(7) 0.2995(4) 0.107(3) Uani 0.550(9) 1 d D U P B 1
F22 F 0.6774(7) 0.7977(7) 0.3856(4) 0.096(3) Uani 0.550(9) 1 d D U P B 1
P3A P 0.70689(11) 0.71681(11) 0.34411(7) 0.0493(3) Uani 0.450(9) 1 d . . P B 2
F17A F 0.7189(9) 0.5916(5) 0.3780(4) 0.087(3) Uani 0.450(9) 1 d D U P B 2
F18A F 0.5793(6) 0.7454(9) 0.3209(6) 0.121(5) Uani 0.450(9) 1 d D U P B 2
F19A F 0.6856(11) 0.8440(6) 0.3146(5) 0.123(5) Uani 0.450(9) 1 d D U P B 2
F20A F 0.8278(7) 0.6893(11) 0.3725(7) 0.182(8) Uani 0.450(9) 1 d D U P B 2
F21A F 0.7446(11) 0.6899(9) 0.2828(4) 0.174(8) Uani 0.450(9) 1 d D U P B 2
F22A F 0.6624(10) 0.7441(8) 0.4091(4) 0.112(5) Uani 0.450(9) 1 d D U P B 2
P4 P 0.22268(14) 0.03178(13) 0.05822(7) 0.0644(4) Uani 0.544(15) 1 d D . P C 1
F23 F 0.3029(7) -0.0572(11) 0.0307(7) 0.189(8) Uani 0.544(15) 1 d D U P C 1
F24 F 0.3230(4) 0.0388(5) 0.0942(3) 0.180(3) Uani 0.544(15) 1 d D U P C 1
F25 F 0.2238(11) 0.1292(11) -0.0018(4) 0.160(6) Uani 0.544(15) 1 d D U P C 1
F26 F 0.1381(7) 0.1241(8) 0.0857(6) 0.128(5) Uani 0.544(15) 1 d D U P C 1
F27 F 0.1166(3) 0.0286(3) 0.02161(17) 0.0907(12) Uani 0.544(15) 1 d D U P C 1
F28 F 0.2111(9) -0.0581(8) 0.1181(4) 0.119(5) Uani 0.544(15) 1 d D U P C 1
P4A P 0.22268(14) 0.03178(13) 0.05822(7) 0.0644(4) Uani 0.456(15) 1 d . . P C 2
F23A F 0.2855(7) -0.0971(5) 0.0694(6) 0.110(5) Uani 0.456(15) 1 d D U P C 2
F24A F 0.3230(4) 0.0388(5) 0.0942(3) 0.180(3) Uani 0.456(15) 1 d D U P C 2
F25A F 0.2753(8) 0.0532(11) -0.0069(3) 0.135(6) Uani 0.456(15) 1 d D U P C 2
F26A F 0.1550(8) 0.1597(6) 0.0431(8) 0.139(6) Uani 0.456(15) 1 d D U P C 2
F27A F 0.1166(3) 0.0286(3) 0.02161(17) 0.0907(12) Uani 0.456(15) 1 d D U P C 2
F28A F 0.1695(9) 0.0055(14) 0.1224(4) 0.149(7) Uani 0.456(15) 1 d D U P C 2

loop_
_atom_site_aniso_label
_atom_site_aniso_U_11
_atom_site_aniso_U_22
_atom_site_aniso_U_33
_atom_site_aniso_U_23
_atom_site_aniso_U_13
_atom_site_aniso_U_12
Ca1 0.0297(5) 0.0306(5) 0.0332(5) -0.0101(4) 0.0111(4) -0.0057(4)
Ca2 0.0248(4) 0.0235(4) 0.0221(4) -0.0042(3) 0.0035(3) -0.0122(3)
Ca3 0.0257(4) 0.0234(4) 0.0242(4) -0.0097(3) 0.0017(3) -0.0096(3)
Ca4 0.0287(4) 0.0236(4) 0.0201(4) -0.0025(3) 0.0000(3) -0.0105(3)
O1 0.0308(15) 0.0315(15) 0.0266(15) -0.0027(12) 0.0015(12) -0.0110(13)
O2 0.0385(17) 0.0275(15) 0.0339(16) -0.0093(13) 0.0059(13) -0.0108(13)
O3 0.0431(19) 0.0388(18) 0.059(2) -0.0204(15) 0.0034(15) -0.0232(15)
O4 0.0316(16) 0.056(2) 0.0454(18) -0.0180(16) 0.0123(14) -0.0244(15)
O5 0.0346(16) 0.0397(17) 0.0286(15) -0.0108(13) 0.0089(12) -0.0143(14)
O6 0.0387(17) 0.0359(17) 0.0449(18) -0.0125(14) 0.0060(14) -0.0197(14)
O7 0.0277(15) 0.0415(17) 0.0388(17) -0.0114(14) -0.0018(13) -0.0138(13)
O8 0.0341(17) 0.0474(18) 0.0347(16) -0.0228(14) -0.0019(13) -0.0075(14)
O9 0.0364(17) 0.0444(18) 0.0349(17) -0.0213(14) 0.0051(13) -0.0091(14)
O10 0.0386(17) 0.0261(15) 0.0471(18) -0.0103(13) 0.0092(14) -0.0106(13)
O11 0.0373(18) 0.0300(16) 0.0469(19) 0.0027(14) 0.0038(14) -0.0059(14)
O12 0.0408(18) 0.0505(19) 0.0398(18) -0.0087(15) -0.0003(14) -0.0252(16)
O13 0.053(2) 0.0427(18) 0.0352(17) -0.0131(14) -0.0019(14) -0.0227(16)
O14 0.0437(18) 0.0458(18) 0.0298(16) -0.0140(14) 0.0099(13) -0.0171(15)
O15 0.0405(17) 0.0326(16) 0.0330(16) 0.0014(13) 0.0040(13) -0.0123(14)
F7 0.0264(11) 0.0274(11) 0.0228(11) -0.0063(9) 0.0044(9) -0.0128(9)
F8 0.0243(11) 0.0244(11) 0.0245(11) -0.0058(9) 0.0021(9) -0.0089(9)
F9 0.0390(13) 0.0247(11) 0.0226(11) -0.0068(9) 0.0052(9) -0.0133(10)
F10 0.0248(11) 0.0257(11) 0.0233(11) -0.0059(9) 0.0032(9) -0.0094(9)
N1 0.055(3) 0.064(3) 0.071(3) -0.041(3) 0.027(2) -0.024(2)
C1 0.060(4) 0.073(4) 0.095(5) -0.051(4) 0.030(3) -0.032(3)
C2 0.136(8) 0.102(7) 0.201(11) -0.098(7) 0.063(8) -0.032(6)
N2 0.039(2) 0.043(2) 0.048(2) -0.011(2) 0.013(2) -0.002(2)
C3 0.041(3) 0.034(3) 0.040(3) -0.012(2) 0.015(2) -0.014(2)
C4 0.040(3) 0.045(3) 0.055(3) -0.015(2) 0.002(2) -0.010(2)
N3 0.208(12) 0.248(13) 0.221(12) -0.008(10) -0.017(10) -0.093(10)
C35 0.140(8) 0.135(7) 0.138(7) -0.046(6) 0.005(6) -0.036(6)
C36 0.187(12) 0.223(13) 0.193(13) -0.068(11) 0.022(10) -0.007(10)
N4 0.127(5) 0.051(3) 0.051(3) -0.013(3) 0.004(3) 0.004(3)
C37 0.083(4) 0.037(3) 0.052(4) -0.017(3) 0.005(3) -0.006(3)
C38 0.136(7) 0.056(4) 0.048(4) -0.010(3) 0.011(4) -0.023(4)
C5 0.031(2) 0.032(2) 0.038(3) 0.000(2) 0.0003(19) -0.008(2)
C6 0.035(3) 0.028(2) 0.046(3) -0.003(2) 0.005(2) -0.001(2)
C7 0.053(3) 0.035(3) 0.041(3) -0.016(2) 0.011(2) -0.017(2)
C8 0.056(3) 0.034(3) 0.051(3) -0.015(2) 0.005(2) -0.025(2)
C9 0.039(4) 0.128(7) 0.278(12) -0.143(8) 0.035(5) -0.048(4)
C10 0.056(4) 0.194(9) 0.119(6) -0.109(6) 0.043(4) -0.084(5)
C11 0.033(3) 0.063(3) 0.046(3) -0.015(2) 0.017(2) -0.020(2)
C12 0.037(3) 0.046(3) 0.045(3) -0.019(2) 0.014(2) -0.010(2)
C13 0.057(3) 0.051(3) 0.026(2) -0.010(2) 0.009(2) -0.017(2)
C14 0.051(3) 0.048(3) 0.025(2) -0.006(2) -0.002(2) -0.018(2)
C15 0.040(3) 0.049(3) 0.057(3) -0.021(2) 0.015(2) -0.029(2)
C16 0.032(3) 0.055(3) 0.068(3) -0.023(3) 0.005(2) -0.025(2)
C17 0.029(2) 0.048(3) 0.037(3) -0.014(2) -0.0065(19) -0.005(2)
C18 0.039(3) 0.057(3) 0.046(3) -0.018(2) -0.014(2) -0.007(2)
C19 0.047(3) 0.061(3) 0.031(2) -0.025(2) 0.002(2) -0.020(2)
C20 0.051(3) 0.066(3) 0.030(2) -0.022(2) 0.012(2) -0.028(3)
C21 0.043(3) 0.043(3) 0.057(3) -0.027(2) 0.014(2) -0.010(2)
C22 0.036(3) 0.032(2) 0.054(3) -0.013(2) 0.010(2) -0.003(2)
C23 0.053(3) 0.028(2) 0.065(3) -0.015(2) 0.007(3) -0.017(2)
C24 0.055(3) 0.032(3) 0.058(3) -0.009(2) 0.010(2) -0.023(2)
C25 0.030(3) 0.055(3) 0.049(3) -0.004(2) 0.003(2) -0.007(2)
C26 0.026(2) 0.060(3) 0.056(3) -0.012(3) 0.010(2) -0.015(2)
C27 0.058(4) 0.099(5) 0.055(3) -0.024(3) -0.003(3) -0.050(3)
C28 0.081(4) 0.080(4) 0.054(3) -0.031(3) 0.006(3) -0.054(4)
C29 0.073(4) 0.048(3) 0.035(3) -0.024(2) 0.005(2) -0.020(3)
C30 0.065(4) 0.074(4) 0.037(3) -0.031(3) 0.014(3) -0.022(3)
C31 0.045(3) 0.056(3) 0.031(2) -0.004(2) 0.011(2) -0.022(2)
C32 0.051(3) 0.053(3) 0.035(3) 0.000(2) 0.013(2) -0.021(3)
C33 0.056(3) 0.028(2) 0.044(3) 0.003(2) 0.001(2) -0.013(2)
C34 0.057(3) 0.025(2) 0.046(3) -0.004(2) 0.006(2) -0.007(2)
P1 0.0354(7) 0.0666(9) 0.0441(7) -0.0166(6) 0.0152(6) -0.0203(6)
F1 0.0390(15) 0.0664(18) 0.0543(17) -0.0058(14) 0.0205(13) -0.0158(14)
F2 0.061(3) 0.074(3) 0.095(4) 0.008(3) 0.025(3) -0.020(2)
F3 0.079(4) 0.150(6) 0.070(4) -0.056(4) 0.025(3) -0.071(4)
F4 0.0510(18) 0.095(2) 0.083(2) -0.0461(19) 0.0368(16) -0.0371(17)
F5 0.063(3) 0.060(3) 0.119(5) 0.019(3) 0.048(3) 0.008(2)
F6 0.066(3) 0.157(7) 0.074(4) -0.067(4) 0.029(3) -0.057(4)
P1A 0.0354(7) 0.0666(9) 0.0441(7) -0.0166(6) 0.0152(6) -0.0203(6)
F1A 0.0390(15) 0.0664(18) 0.0543(17) -0.0058(14) 0.0205(13) -0.0158(14)
F2A 0.094(15) 0.078(13) 0.149(19) -0.066(13) 0.057(14) -0.048(11)
F3A 0.092(13) 0.135(18) 0.045(10) -0.001(12) 0.023(9) -0.022(13)
F4A 0.0510(18) 0.095(2) 0.083(2) -0.0461(19) 0.0368(16) -0.0371(17)
F5A 0.055(11) 0.075(13) 0.133(17) -0.045(12) 0.011(11) -0.039(9)
F6A 0.063(12) 0.130(19) 0.123(15) -0.023(13) -0.027(10) -0.038(12)
P2 0.0340(6) 0.0312(6) 0.0327(6) -0.0058(5) 0.0038(5) -0.0145(5)
F11 0.062(2) 0.0335(16) 0.107(3) 0.0043(16) -0.0143(18) -0.0127(15)
F12 0.082(2) 0.080(2) 0.0535(18) -0.0401(16) 0.0278(16) -0.0481(18)
F13 0.0364(15) 0.0623(18) 0.0635(18) -0.0155(15) 0.0001(13) -0.0243(14)
F14 0.0419(15) 0.0501(16) 0.0611(18) -0.0044(13) -0.0004(13) -0.0286(13)
F15 0.097(3) 0.116(3) 0.0398(17) -0.0310(18) 0.0294(17) -0.069(2)
F16 0.0482(16) 0.0313(14) 0.074(2) -0.0116(13) 0.0023(14) -0.0148(12)
P3 0.0469(8) 0.0480(8) 0.0572(8) -0.0201(6) 0.0067(6) -0.0194(6)
F17 0.080(6) 0.109(7) 0.073(5) 0.006(5) 0.009(4) 0.015(5)
F18 0.121(8) 0.167(10) 0.098(6) -0.044(6) 0.047(6) -0.107(8)
F19 0.069(5) 0.136(8) 0.077(5) -0.005(5) -0.007(4) -0.005(5)
F20 0.084(6) 0.128(7) 0.116(6) -0.033(5) 0.037(5) -0.074(6)
F21 0.134(7) 0.122(8) 0.115(7) -0.088(6) 0.064(6) -0.067(6)
F22 0.098(6) 0.095(7) 0.118(8) -0.074(6) 0.005(5) -0.030(5)
P3A 0.0469(8) 0.0480(8) 0.0572(8) -0.0201(6) 0.0067(6) -0.0194(6)
F17A 0.116(9) 0.054(5) 0.093(6) -0.024(4) 0.017(6) -0.033(5)
F18A 0.074(6) 0.141(10) 0.162(12) -0.091(9) -0.031(7) -0.022(6)
F19A 0.185(13) 0.066(6) 0.131(9) -0.016(6) 0.026(8) -0.074(7)
F20A 0.076(8) 0.213(15) 0.268(18) -0.066(13) -0.026(9) -0.071(9)
F21A 0.267(16) 0.130(11) 0.123(9) -0.045(8) 0.141(10) -0.067(10)
F22A 0.178(11) 0.078(7) 0.073(6) -0.051(6) 0.009(6) -0.020(7)
P4 0.0769(11) 0.0681(10) 0.0517(9) -0.0256(7) 0.0014(7) -0.0253(8)
F23 0.183(11) 0.205(15) 0.179(13) -0.126(11) 0.078(10) -0.018(10)
F24 0.135(5) 0.270(7) 0.170(5) -0.086(5) -0.033(4) -0.102(5)
F25 0.218(13) 0.207(14) 0.076(6) 0.007(7) -0.002(7) -0.143(11)
F26 0.178(10) 0.080(7) 0.144(10) -0.071(7) 0.041(7) -0.040(6)
F27 0.105(3) 0.087(3) 0.077(2) -0.022(2) -0.014(2) -0.035(2)
F28 0.166(10) 0.069(6) 0.079(7) 0.030(5) -0.011(6) -0.037(6)
P4A 0.0769(11) 0.0681(10) 0.0517(9) -0.0256(7) 0.0014(7) -0.0253(8)
F23A 0.096(7) 0.061(6) 0.122(10) -0.002(6) 0.012(6) 0.008(5)
F24A 0.135(5) 0.270(7) 0.170(5) -0.086(5) -0.033(4) -0.102(5)
F25A 0.115(8) 0.126(10) 0.116(9) 0.004(7) 0.073(7) -0.020(7)
F26A 0.106(8) 0.075(7) 0.256(17) -0.088(9) 0.014(10) -0.029(6)
F27A 0.105(3) 0.087(3) 0.077(2) -0.022(2) -0.014(2) -0.035(2)
F28A 0.135(10) 0.229(17) 0.068(7) -0.060(10) 0.033(6) -0.037(10)

loop_
_atom_type_symbol
_atom_type_description
_atom_type_scat_dispersion_real
_atom_type_scat_dispersion_imag
_atom_type_scat_source
C C 0.0181 0.0091 'International Tables Vol C Tables 4.2.6.8 and 6.1.1.4'
H H 0.0000 0.0000 'International Tables Vol C Tables 4.2.6.8 and 6.1.1.4'
N N 0.0311 0.0180 'International Tables Vol C Tables 4.2.6.8 and 6.1.1.4'
O O 0.0492 0.0322 'International Tables Vol C Tables 4.2.6.8 and 6.1.1.4'
F F 0.0727 0.0534 'International Tables Vol C Tables 4.2.6.8 and 6.1.1.4'
P P 0.2955 0.4335 'International Tables Vol C Tables 4.2.6.8 and 6.1.1.4'
Ca Ca 0.3641 1.2855 'International Tables Vol C Tables 4.2.6.8 and 6.1.1.4'

loop_
_geom_angle_atom_site_label_1
_geom_angle_atom_site_label_2
_geom_angle_atom_site_label_3
_geom_angle
F8 Ca1 F9 76.68(8)
F8 Ca1 F7 76.77(8)
F9 Ca1 F7 75.48(8)
F8 Ca1 F1A 136.12(10)
F9 Ca1 F1A 132.64(9)
F7 Ca1 F1A 80.88(9)
F8 Ca1 F1 136.12(10)
F9 Ca1 F1 132.64(9)
F7 Ca1 F1 80.88(9)
F8 Ca1 N1 135.54(12)
F9 Ca1 N1 86.55(12)
F7 Ca1 N1 138.24(13)
F1A Ca1 N1 84.60(13)
F1 Ca1 N1 84.60(13)
F8 Ca1 N2 86.23(11)
F9 Ca1 N2 137.17(12)
F7 Ca1 N2 138.30(12)
F1A Ca1 N2 86.02(12)
F1 Ca1 N2 86.02(12)
N1 Ca1 N2 78.70(15)
F8 Ca1 O7 60.19(8)
F9 Ca1 O7 126.02(8)
F7 Ca1 O7 64.86(8)
F1A Ca1 O7 76.20(9)
F1 Ca1 O7 76.20(9)
N1 Ca1 O7 147.10(12)
N2 Ca1 O7 73.61(11)
F8 Ca1 Ca3 39.88(5)
F9 Ca1 Ca3 81.72(6)
F7 Ca1 Ca3 38.90(5)
F1A Ca1 Ca3 104.24(8)
F1 Ca1 Ca3 104.24(8)
N1 Ca1 Ca3 168.21(11)
N2 Ca1 Ca3 109.31(10)
O7 Ca1 Ca3 44.45(5)
F8 Ca1 Ca2 38.82(5)
F9 Ca1 Ca2 39.93(5)
F7 Ca1 Ca2 81.95(6)
F1A Ca1 Ca2 162.80(8)
F1 Ca1 Ca2 162.80(8)
N1 Ca1 Ca2 107.75(11)
N2 Ca1 Ca2 107.79(9)
O7 Ca1 Ca2 97.46(6)
Ca3 Ca1 Ca2 62.01(2)
F8 Ca1 Ca4 81.78(6)
F9 Ca1 Ca4 38.34(5)
F7 Ca1 Ca4 38.81(5)
F1A Ca1 Ca4 103.24(7)
F1 Ca1 Ca4 103.24(7)
N1 Ca1 Ca4 109.47(12)
N2 Ca1 Ca4 167.98(9)
O7 Ca1 Ca4 100.87(6)
Ca3 Ca1 Ca4 61.30(2)
Ca2 Ca1 Ca4 61.79(2)
F8 Ca2 F9 75.54(8)
F8 Ca2 F10 74.39(7)
F9 Ca2 F10 73.23(7)
F8 Ca2 O3 145.26(10)
F9 Ca2 O3 83.40(10)
F10 Ca2 O3 125.43(10)
F8 Ca2 O4 149.13(10)
F9 Ca2 O4 122.36(10)
F10 Ca2 O4 86.58(9)
O3 Ca2 O4 65.55(11)
F8 Ca2 O1 76.61(8)
F9 Ca2 O1 130.95(9)
F10 Ca2 O1 134.48(9)
O3 Ca2 O1 97.98(10)
O4 Ca2 O1 101.74(10)
F8 Ca2 O5 86.44(9)
F9 Ca2 O5 149.36(9)
F10 Ca2 O5 78.20(8)
O3 Ca2 O5 123.08(10)
O4 Ca2 O5 65.68(10)
O1 Ca2 O5 65.63(9)
F8 Ca2 O2 79.89(9)
F9 Ca2 O2 70.84(8)
F10 Ca2 O2 139.88(9)
O3 Ca2 O2 67.11(10)
O4 Ca2 O2 128.03(10)
O1 Ca2 O2 65.08(9)
O5 Ca2 O2 130.63(9)
F8 Ca2 Ca1 38.45(5)
F9 Ca2 Ca1 39.12(6)
F10 Ca2 Ca1 78.89(6)
O3 Ca2 Ca1 111.62(8)
O4 Ca2 Ca1 159.36(8)
O1 Ca2 Ca1 98.90(7)
O5 Ca2 Ca1 124.29(7)
O2 Ca2 Ca1 62.01(7)
F8 Ca2 Ca3 37.66(5)
F9 Ca2 Ca3 78.69(6)
F10 Ca2 Ca3 38.34(5)
O3 Ca2 Ca3 159.17(8)
O4 Ca2 Ca3 116.08(8)
O1 Ca2 Ca3 101.76(7)
O5 Ca2 Ca3 72.04(7)
O2 Ca2 Ca3 115.82(7)
Ca1 Ca2 Ca3 58.82(2)
F8 Ca2 Ca4 79.56(5)
F9 Ca2 Ca4 36.83(5)
F10 Ca2 Ca4 38.04(5)
O3 Ca2 Ca4 99.74(8)
O4 Ca2 Ca4 100.34(8)
O1 Ca2 Ca4 155.95(7)
O5 Ca2 Ca4 116.20(7)
O2 Ca2 Ca4 107.58(7)
Ca1 Ca2 Ca4 59.34(2)
Ca3 Ca2 Ca4 59.45(2)
F7 Ca3 F8 76.07(8)
F7 Ca3 F10 74.47(7)
F8 Ca3 F10 73.69(7)
F7 Ca3 O9 151.02(9)
F8 Ca3 O9 118.70(9)
F10 Ca3 O9 85.65(9)
F7 Ca3 O8 143.16(9)
F8 Ca3 O8 84.98(9)
F10 Ca3 O8 129.98(9)
O9 Ca3 O8 65.71(10)
F7 Ca3 O10 88.82(9)
F8 Ca3 O10 150.41(9)
F10 Ca3 O10 77.83(9)
O9 Ca3 O10 66.15(10)
O8 Ca3 O10 120.28(10)
F7 Ca3 O6 77.62(9)
F8 Ca3 O6 132.21(9)
F10 Ca3 O6 134.45(9)
O9 Ca3 O6 103.35(10)
O8 Ca3 O6 93.17(10)
O10 Ca3 O6 66.26(10)
F7 Ca3 O7 76.80(9)
F8 Ca3 O7 70.65(9)
F10 Ca3 O7 138.43(9)
O9 Ca3 O7 130.42(10)
O8 Ca3 O7 67.14(10)
O10 Ca3 O7 130.93(10)
O6 Ca3 O7 64.89(10)
F7 Ca3 Ca1 39.18(5)
F8 Ca3 Ca1 38.86(5)
F10 Ca3 Ca1 79.10(6)
O9 Ca3 Ca1 155.91(8)
O8 Ca3 Ca1 110.96(7)
O10 Ca3 Ca1 127.23(8)
O6 Ca3 Ca1 100.64(7)
O7 Ca3 Ca1 59.74(7)
F7 Ca3 Ca4 37.60(5)
F8 Ca3 Ca4 79.93(5)
F10 Ca3 Ca4 38.71(5)
O9 Ca3 Ca4 116.51(7)
O8 Ca3 Ca4 163.59(8)
O10 Ca3 Ca4 72.82(7)
O6 Ca3 Ca4 101.71(7)
O7 Ca3 Ca4 113.06(7)
Ca1 Ca3 Ca4 59.76(2)
F7 Ca3 Ca2 79.81(6)
F8 Ca3 Ca2 37.08(5)
F10 Ca3 Ca2 38.21(5)
O9 Ca3 Ca2 97.57(8)
O8 Ca3 Ca2 103.51(8)
O10 Ca3 Ca2 115.87(7)
O6 Ca3 Ca2 157.29(7)
O7 Ca3 Ca2 107.41(7)
Ca1 Ca3 Ca2 59.16(2)
Ca4 Ca3 Ca2 60.32(2)
F9 Ca4 F7 75.54(8)
F9 Ca4 F10 74.17(8)
F7 Ca4 F10 74.28(7)
F9 Ca4 O11 150.17(10)
F7 Ca4 O11 121.72(10)
F10 Ca4 O11 86.86(9)
F9 Ca4 O15 144.50(10)
F7 Ca4 O15 84.33(9)
F10 Ca4 O15 128.07(9)
O11 Ca4 O15 65.18(10)
F9 Ca4 O12 88.98(10)
F7 Ca4 O12 151.47(9)
F10 Ca4 O12 78.53(9)
O11 Ca4 O12 64.39(11)
O15 Ca4 O12 119.98(10)
F9 Ca4 O13 79.48(9)
F7 Ca4 O13 131.51(10)
F10 Ca4 O13 136.08(9)
O11 Ca4 O13 100.10(11)
O15 Ca4 O13 93.16(10)
O12 Ca4 O13 66.36(10)
F9 Ca4 O14 79.03(9)
F7 Ca4 O14 70.45(9)
F10 Ca4 O14 139.89(9)
O11 Ca4 O14 128.08(10)
O15 Ca4 O14 66.68(10)
O12 Ca4 O14 130.59(11)
O13 Ca4 O14 64.36(10)
F9 Ca4 Ca1 38.52(6)
F7 Ca4 Ca1 38.69(5)
F10 Ca4 Ca1 78.55(6)
O11 Ca4 Ca1 158.29(9)
O15 Ca4 Ca1 112.00(7)
O12 Ca4 Ca1 126.80(8)
O13 Ca4 Ca1 101.56(8)
O14 Ca4 Ca1 62.03(7)
F9 Ca4 Ca3 79.89(6)
F7 Ca4 Ca3 37.22(5)
F10 Ca4 Ca3 38.90(5)
O11 Ca4 Ca3 99.78(8)
O15 Ca4 Ca3 101.34(8)
O12 Ca4 Ca3 117.24(8)
O13 Ca4 Ca3 158.98(8)
O14 Ca4 Ca3 107.57(7)
Ca1 Ca4 Ca3 58.94(2)
F9 Ca4 Ca2 37.75(5)
F7 Ca4 Ca2 79.50(5)
F10 Ca4 Ca2 38.09(5)
O11 Ca4 Ca2 116.58(8)
O15 Ca4 Ca2 161.51(8)
O12 Ca4 Ca2 73.78(7)
O13 Ca4 Ca2 104.25(7)
O14 Ca4 Ca2 115.28(7)
Ca1 Ca4 Ca2 58.87(2)
Ca3 Ca4 Ca2 60.23(2)
C14 O1 C5 113.1(3)
C14 O1 Ca2 114.9(2)
C5 O1 Ca2 114.1(2)
C6 O2 C7 112.8(3)
C6 O2 Ca2 116.9(2)
C7 O2 Ca2 109.5(2)
C9 O3 C8 114.1(4)
C9 O3 Ca2 117.3(4)
C8 O3 Ca2 119.7(3)
C10 O4 C11 115.5(4)
C10 O4 Ca2 117.6(3)
C11 O4 Ca2 121.3(3)
C13 O5 C12 113.9(3)
C13 O5 Ca2 114.9(2)
C12 O5 Ca2 109.7(2)
C24 O6 C15 111.7(3)
C24 O6 Ca3 113.2(2)
C15 O6 Ca3 113.1(2)
C17 O7 C16 112.3(3)
C17 O7 Ca3 109.1(2)
C16 O7 Ca3 117.6(3)
C17 O7 Ca1 111.4(2)
C16 O7 Ca1 125.1(3)
Ca3 O7 Ca1 75.81(7)
C19 O8 C18 112.2(3)
C19 O8 Ca3 116.4(2)
C18 O8 Ca3 118.8(3)
C20 O9 C21 115.8(3)
C20 O9 Ca3 118.5(3)
C21 O9 Ca3 121.1(3)
C22 O10 C23 114.1(3)
C22 O10 Ca3 110.4(2)
C23 O10 Ca3 114.9(3)
C25 O11 C34 115.7(3)
C25 O11 Ca4 124.0(3)
C34 O11 Ca4 119.1(3)
C26 O12 C27 113.2(4)
C26 O12 Ca4 111.0(3)
C27 O12 Ca4 113.1(3)
C29 O13 C28 112.6(4)
C29 O13 Ca4 110.9(3)
C28 O13 Ca4 112.8(3)
C30 O14 C31 113.3(4)
C30 O14 Ca4 117.6(3)
C31 O14 Ca4 109.9(3)
C33 O15 C32 111.2(3)
C33 O15 Ca4 117.1(3)
C32 O15 Ca4 118.7(3)
Ca3 F7 Ca1 101.92(8)
Ca3 F7 Ca4 105.17(8)
Ca1 F7 Ca4 102.50(8)
Ca1 F8 Ca2 102.73(9)
Ca1 F8 Ca3 101.26(8)
Ca2 F8 Ca3 105.26(8)
Ca4 F9 Ca1 103.14(9)
Ca4 F9 Ca2 105.42(9)
Ca1 F9 Ca2 100.95(8)
Ca4 F10 Ca2 103.87(8)
Ca4 F10 Ca3 102.39(8)
Ca2 F10 Ca3 103.44(8)
C1 N1 Ca1 159.6(5)
N1 C1 C2 179.2(8)
C1 C2 H2A 109.5
C1 C2 H2B 109.5
H2A C2 H2B 109.5
C1 C2 H2C 109.5
H2A C2 H2C 109.5
H2B C2 H2C 109.5
C3 N2 Ca1 168.1(4)
N2 C3 C4 179.7(6)
C3 C4 H4A 109.5
C3 C4 H4B 109.5
H4A C4 H4B 109.5
C3 C4 H4C 109.5
H4A C4 H4C 109.5
H4B C4 H4C 109.5
N3 C35 C36 175.3(18)
C35 C36 H36A 109.5
C35 C36 H36B 109.5
H36A C36 H36B 109.5
C35 C36 H36C 109.5
H36A C36 H36C 109.5
H36B C36 H36C 109.5
N4 C37 C38 178.2(8)
C37 C38 H38A 109.5
C37 C38 H38B 109.5
H38A C38 H38B 109.5
C37 C38 H38C 109.5
H38A C38 H38C 109.5
H38B C38 H38C 109.5
O1 C5 C6 107.8(3)
O1 C5 H5A 110.2
C6 C5 H5A 110.2
O1 C5 H5B 110.2
C6 C5 H5B 110.2
H5A C5 H5B 108.5
O2 C6 C5 108.1(3)
O2 C6 H6A 110.1
C5 C6 H6A 110.1
O2 C6 H6B 110.1
C5 C6 H6B 110.1
H6A C6 H6B 108.4
O2 C7 C8 111.3(4)
O2 C7 H7A 109.4
C8 C7 H7A 109.4
O2 C7 H7B 109.4
C8 C7 H7B 109.4
H7A C7 H7B 108.0
O3 C8 C7 107.9(3)
O3 C8 H8A 110.1
C7 C8 H8A 110.1
O3 C8 H8B 110.1
C7 C8 H8B 110.1
H8A C8 H8B 108.4
C10 C9 O3 118.8(5)
C10 C9 H9A 107.6
O3 C9 H9A 107.6
C10 C9 H9B 107.6
O3 C9 H9B 107.6
H9A C9 H9B 107.0
C9 C10 O4 118.6(5)
C9 C10 H10A 107.7
O4 C10 H10A 107.7
C9 C10 H10B 107.7
O4 C10 H10B 107.7
H10A C10 H10B 107.1
O4 C11 C12 107.1(3)
O4 C11 H11A 110.3
C12 C11 H11A 110.3
O4 C11 H11B 110.3
C12 C11 H11B 110.3
H11A C11 H11B 108.6
O5 C12 C11 111.7(4)
O5 C12 H12A 109.3
C11 C12 H12A 109.3
O5 C12 H12B 109.3
C11 C12 H12B 109.3
H12A C12 H12B 108.0
O5 C13 C14 106.4(4)
O5 C13 H13A 110.5
C14 C13 H13A 110.5
O5 C13 H13B 110.5
C14 C13 H13B 110.5
H13A C13 H13B 108.6
O1 C14 C13 107.5(4)
O1 C14 H14A 110.2
C13 C14 H14A 110.2
O1 C14 H14B 110.2
C13 C14 H14B 110.2
H14A C14 H14B 108.5
O6 C15 C16 107.3(4)
O6 C15 H15A 110.3
C16 C15 H15A 110.3
O6 C15 H15B 110.3
C16 C15 H15B 110.3
H15A C15 H15B 108.5
O7 C16 C15 108.7(4)
O7 C16 H16A 109.9
C15 C16 H16A 109.9
O7 C16 H16B 109.9
C15 C16 H16B 109.9
H16A C16 H16B 108.3
O7 C17 C18 110.5(4)
O7 C17 H17A 109.5
C18 C17 H17A 109.5
O7 C17 H17B 109.5
C18 C17 H17B 109.5
H17A C17 H17B 108.1
O8 C18 C17 107.8(4)
O8 C18 H18A 110.1
C17 C18 H18A 110.1
O8 C18 H18B 110.1
C17 C18 H18B 110.1
H18A C18 H18B 108.5
O8 C19 C20 107.0(4)
O8 C19 H19A 110.3
C20 C19 H19A 110.3
O8 C19 H19B 110.3
C20 C19 H19B 110.3
H19A C19 H19B 108.6
O9 C20 C19 109.0(4)
O9 C20 H20A 109.9
C19 C20 H20A 109.9
O9 C20 H20B 109.9
C19 C20 H20B 109.9
H20A C20 H20B 108.3
O9 C21 C22 107.1(4)
O9 C21 H21A 110.3
C22 C21 H21A 110.3
O9 C21 H21B 110.3
C22 C21 H21B 110.3
H21A C21 H21B 108.5
O10 C22 C21 111.3(4)
O10 C22 H22A 109.4
C21 C22 H22A 109.4
O10 C22 H22B 109.4
C21 C22 H22B 109.4
H22A C22 H22B 108.0
O10 C23 C24 106.5(4)
O10 C23 H23A 110.4
C24 C23 H23A 110.4
O10 C23 H23B 110.4
C24 C23 H23B 110.4
H23A C23 H23B 108.6
O6 C24 C23 107.7(4)
O6 C24 H24A 110.2
C23 C24 H24A 110.2
O6 C24 H24B 110.2
C23 C24 H24B 110.2
H24A C24 H24B 108.5
O11 C25 C26 106.4(4)
O11 C25 H25A 110.5
C26 C25 H25A 110.5
O11 C25 H25B 110.5
C26 C25 H25B 110.5
H25A C25 H25B 108.6
O12 C26 C25 111.2(4)
O12 C26 H26A 109.4
C25 C26 H26A 109.4
O12 C26 H26B 109.4
C25 C26 H26B 109.4
H26A C26 H26B 108.0
O12 C27 C28 106.5(5)
O12 C27 H27A 110.4
C28 C27 H27A 110.4
O12 C27 H27B 110.4
C28 C27 H27B 110.4
H27A C27 H27B 108.6
O13 C28 C27 106.8(4)
O13 C28 H28A 110.4
C27 C28 H28A 110.4
O13 C28 H28B 110.4
C27 C28 H28B 110.4
H28A C28 H28B 108.6
O13 C29 C30 106.5(4)
O13 C29 H29A 110.4
C30 C29 H29A 110.4
O13 C29 H29B 110.4
C30 C29 H29B 110.4
H29A C29 H29B 108.6
O14 C30 C29 108.3(4)
O14 C30 H30A 110.0
C29 C30 H30A 110.0
O14 C30 H30B 110.0
C29 C30 H30B 110.0
H30A C30 H30B 108.4
O14 C31 C32 111.0(4)
O14 C31 H31A 109.4
C32 C31 H31A 109.4
O14 C31 H31B 109.4
C32 C31 H31B 109.4
H31A C31 H31B 108.0
O15 C32 C31 107.9(3)
O15 C32 H32A 110.1
C31 C32 H32A 110.1
O15 C32 H32B 110.1
C31 C32 H32B 110.1
H32A C32 H32B 108.4
O15 C33 C34 107.9(4)
O15 C33 H33A 110.1
C34 C33 H33A 110.1
O15 C33 H33B 110.1
C34 C33 H33B 110.1
H33A C33 H33B 108.4
O11 C34 C33 109.2(4)
O11 C34 H34A 109.8
C33 C34 H34A 109.8
O11 C34 H34B 109.8
C33 C34 H34B 109.8
H34A C34 H34B 108.3
F5 P1 F3 93.3(3)
F5 P1 F6 92.1(3)
F3 P1 F6 174.5(3)
F5 P1 F4 90.7(2)
F3 P1 F4 91.1(2)
F6 P1 F4 90.04(19)
F5 P1 F2 178.2(3)
F3 P1 F2 88.0(3)
F6 P1 F2 86.6(3)
F4 P1 F2 90.5(2)
F5 P1 F1 89.14(18)
F3 P1 F1 88.7(2)
F6 P1 F1 90.17(19)
F4 P1 F1 179.73(19)
F2 P1 F1 89.70(19)
P1 F1 Ca1 151.38(18)
F2A P1A F3A 91.8(5)
F2A P1A F6A 90.3(5)
F3A P1A F6A 177.6(6)
F2A P1A F5A 178.2(6)
F3A P1A F5A 89.4(5)
F6A P1A F5A 88.4(5)
F2A P1A F4A 91.2(4)
F3A P1A F4A 89.9(4)
F6A P1A F4A 91.3(4)
F5A P1A F4A 90.2(4)
F2A P1A F1A 89.1(4)
F3A P1A F1A 90.1(4)
F6A P1A F1A 88.7(4)
F5A P1A F1A 89.6(3)
F4A P1A F1A 179.73(19)
P1A F1A Ca1 151.38(18)
F11 P2 F12 91.1(2)
F11 P2 F15 90.4(2)
F12 P2 F15 178.4(2)
F11 P2 F13 91.36(17)
F12 P2 F13 90.61(17)
F15 P2 F13 89.88(17)
F11 P2 F16 179.7(2)
F12 P2 F16 88.67(17)
F15 P2 F16 89.79(19)
F13 P2 F16 88.82(15)
F11 P2 F14 89.80(16)
F12 P2 F14 89.60(16)
F15 P2 F14 89.87(17)
F13 P2 F14 178.82(16)
F16 P2 F14 90.02(15)
F18 P3 F22 92.3(4)
F18 P3 F17 91.7(4)
F22 P3 F17 89.9(4)
F18 P3 F19 90.0(4)
F22 P3 F19 89.9(4)
F17 P3 F19 178.3(4)
F18 P3 F21 89.5(4)
F22 P3 F21 177.9(4)
F17 P3 F21 91.2(4)
F19 P3 F21 88.9(4)
F18 P3 F20 176.9(4)
F22 P3 F20 90.7(4)
F17 P3 F20 89.2(4)
F19 P3 F20 89.2(4)
F21 P3 F20 87.5(3)
F21A P3A F20A 93.7(5)
F21A P3A F19A 93.5(4)
F20A P3A F19A 92.3(5)
F21A P3A F18A 91.3(5)
F20A P3A F18A 175.0(6)
F19A P3A F18A 88.4(4)
F21A P3A F17A 91.2(4)
F20A P3A F17A 90.3(4)
F19A P3A F17A 174.5(5)
F18A P3A F17A 88.7(4)
F21A P3A F22A 177.7(6)
F20A P3A F22A 88.4(5)
F19A P3A F22A 87.5(4)
F18A P3A F22A 86.7(4)
F17A P3A F22A 87.7(4)
F23 P4 F24 91.9(4)
F23 P4 F28 92.4(5)
F24 P4 F28 91.6(3)
F23 P4 F25 91.8(5)
F24 P4 F25 90.7(4)
F28 P4 F25 175.1(5)
F23 P4 F26 179.0(5)
F24 P4 F26 89.0(4)
F28 P4 F26 87.8(4)
F25 P4 F26 87.9(5)
F23 P4 F27 90.1(4)
F24 P4 F27 178.0(3)
F28 P4 F27 88.8(3)
F25 P4 F27 88.8(3)
F26 P4 F27 89.0(3)
F24A P4A F26A 91.5(4)
F24A P4A F28A 90.5(4)
F26A P4A F28A 91.9(5)
F24A P4A F25A 91.3(4)
F26A P4A F25A 90.2(5)
F28A P4A F25A 177.2(5)
F24A P4A F23A 92.3(4)
F26A P4A F23A 175.9(5)
F28A P4A F23A 89.5(5)
F25A P4A F23A 88.3(4)
F24A P4A F27A 178.0(3)
F26A P4A F27A 86.6(3)
F28A P4A F27A 88.7(4)
F25A P4A F27A 89.5(4)
F23A P4A F27A 89.6(3)

loop_
_geom_bond_atom_site_label_1
_geom_bond_atom_site_label_2
_geom_bond_distance
Ca1 F8 2.247(2)
Ca1 F9 2.266(2)
Ca1 F7 2.268(2)
Ca1 F1A 2.354(3)
Ca1 F1 2.354(3)
Ca1 N1 2.486(4)
Ca1 N2 2.518(4)
Ca1 O7 3.129(3)
Ca1 Ca3 3.5127(11)
Ca1 Ca2 3.5254(11)
Ca1 Ca4 3.5424(11)
Ca2 F8 2.266(2)
Ca2 F9 2.305(2)
Ca2 F10 2.306(2)
Ca2 O3 2.450(3)
Ca2 O4 2.466(3)
Ca2 O1 2.487(3)
Ca2 O5 2.508(3)
Ca2 O2 2.536(3)
Ca2 Ca3 3.6256(10)
Ca2 Ca4 3.6290(10)
Ca3 F7 2.254(2)
Ca3 F8 2.296(2)
Ca3 F10 2.313(2)
Ca3 O9 2.445(3)
Ca3 O8 2.455(3)
Ca3 O10 2.478(3)
Ca3 O6 2.508(3)
Ca3 O7 2.537(3)
Ca3 Ca4 3.5969(10)
Ca4 F9 2.257(2)
Ca4 F7 2.274(2)
Ca4 F10 2.303(2)
Ca4 O11 2.442(3)
Ca4 O15 2.484(3)
Ca4 O12 2.499(3)
Ca4 O13 2.525(3)
Ca4 O14 2.534(3)
O1 C14 1.426(5)
O1 C5 1.430(5)
O2 C6 1.438(5)
O2 C7 1.439(5)
O3 C9 1.411(7)
O3 C8 1.420(6)
O4 C10 1.403(7)
O4 C11 1.424(6)
O5 C13 1.437(5)
O5 C12 1.440(5)
O6 C24 1.432(6)
O6 C15 1.442(5)
O7 C17 1.440(5)
O7 C16 1.448(5)
O8 C19 1.430(5)
O8 C18 1.442(6)
O9 C20 1.430(5)
O9 C21 1.433(6)
O10 C22 1.444(5)
O10 C23 1.445(5)
O11 C25 1.426(6)
O11 C34 1.431(5)
O12 C26 1.432(6)
O12 C27 1.433(6)
O13 C29 1.422(6)
O13 C28 1.430(6)
O14 C30 1.429(6)
O14 C31 1.438(6)
O15 C33 1.428(5)
O15 C32 1.433(5)
N1 C1 1.130(5)
C1 C2 1.454(7)
C2 H2A 0.9800
C2 H2B 0.9800
C2 H2C 0.9800
N2 C3 1.129(5)
C3 C4 1.458(6)
C4 H4A 0.9800
C4 H4B 0.9800
C4 H4C 0.9800
N3 C35 1.128(8)
C35 C36 1.462(8)
C36 H36A 0.9800
C36 H36B 0.9800
C36 H36C 0.9800
N4 C37 1.121(5)
C37 C38 1.442(6)
C38 H38A 0.9800
C38 H38B 0.9800
C38 H38C 0.9800
C5 C6 1.486(7)
C5 H5A 0.9900
C5 H5B 0.9900
C6 H6A 0.9900
C6 H6B 0.9900
C7 C8 1.510(7)
C7 H7A 0.9900
C7 H7B 0.9900
C8 H8A 0.9900
C8 H8B 0.9900
C9 C10 1.286(9)
C9 H9A 0.9900
C9 H9B 0.9900
C10 H10A 0.9900
C10 H10B 0.9900
C11 C12 1.489(7)
C11 H11A 0.9900
C11 H11B 0.9900
C12 H12A 0.9900
C12 H12B 0.9900
C13 C14 1.489(7)
C13 H13A 0.9900
C13 H13B 0.9900
C14 H14A 0.9900
C14 H14B 0.9900
C15 C16 1.489(7)
C15 H15A 0.9900
C15 H15B 0.9900
C16 H16A 0.9900
C16 H16B 0.9900
C17 C18 1.502(7)
C17 H17A 0.9900
C17 H17B 0.9900
C18 H18A 0.9900
C18 H18B 0.9900
C19 C20 1.491(7)
C19 H19A 0.9900
C19 H19B 0.9900
C20 H20A 0.9900
C20 H20B 0.9900
C21 C22 1.486(7)
C21 H21A 0.9900
C21 H21B 0.9900
C22 H22A 0.9900
C22 H22B 0.9900
C23 C24 1.480(7)
C23 H23A 0.9900
C23 H23B 0.9900
C24 H24A 0.9900
C24 H24B 0.9900
C25 C26 1.505(7)
C25 H25A 0.9900
C25 H25B 0.9900
C26 H26A 0.9900
C26 H26B 0.9900
C27 C28 1.496(8)
C27 H27A 0.9900
C27 H27B 0.9900
C28 H28A 0.9900
C28 H28B 0.9900
C29 C30 1.491(8)
C29 H29A 0.9900
C29 H29B 0.9900
C30 H30A 0.9900
C30 H30B 0.9900
C31 C32 1.501(7)
C31 H31A 0.9900
C31 H31B 0.9900
C32 H32A 0.9900
C32 H32B 0.9900
C33 C34 1.478(7)
C33 H33A 0.9900
C33 H33B 0.9900
C34 H34A 0.9900
C34 H34B 0.9900
P1 F5 1.534(4)
P1 F3 1.561(4)
P1 F6 1.565(4)
P1 F4 1.586(3)
P1 F2 1.592(4)
P1 F1 1.618(2)
P1A F2A 1.538(7)
P1A F3A 1.544(7)
P1A F6A 1.567(7)
P1A F5A 1.581(7)
P1A F4A 1.586(3)
P1A F1A 1.618(2)
P2 F11 1.576(3)
P2 F12 1.582(3)
P2 F15 1.585(3)
P2 F13 1.590(3)
P2 F16 1.594(3)
P2 F14 1.596(3)
P3 F18 1.539(5)
P3 F22 1.550(5)
P3 F17 1.564(5)
P3 F19 1.565(6)
P3 F21 1.586(6)
P3 F20 1.588(5)
P3A F21A 1.512(7)
P3A F20A 1.533(7)
P3A F19A 1.565(6)
P3A F18A 1.576(6)
P3A F17A 1.582(6)
P3A F22A 1.611(6)
P4 F23 1.534(6)
P4 F24 1.546(4)
P4 F28 1.552(6)
P4 F25 1.568(6)
P4 F26 1.584(6)
P4 F27 1.590(3)
P4A F24A 1.546(4)
P4A F26A 1.554(6)
P4A F28A 1.556(6)
P4A F25A 1.562(6)
P4A F23A 1.568(6)
P4A F27A 1.590(3)

loop_
_geom_torsion_atom_site_label_1
_geom_torsion_atom_site_label_2
_geom_torsion_atom_site_label_3
_geom_torsion_atom_site_label_4
_geom_torsion
C14 O1 C5 C6 172.0(3)
Ca2 O1 C5 C6 -54.2(4)
C7 O2 C6 C5 -162.7(4)
Ca2 O2 C6 C5 -34.5(4)
O1 C5 C6 O2 56.8(4)
C6 O2 C7 C8 81.3(4)
Ca2 O2 C7 C8 -50.7(4)
C9 O3 C8 C7 -177.5(6)
Ca2 O3 C8 C7 -31.0(5)
O2 C7 C8 O3 54.3(5)
C8 O3 C9 C10 163.5(9)
Ca2 O3 C9 C10 16.2(13)
O3 C9 C10 O4 -16.2(15)
C11 O4 C10 C9 -145.8(9)
Ca2 O4 C10 C9 8.3(11)
C10 O4 C11 C12 175.6(5)
Ca2 O4 C11 C12 22.5(5)
C13 O5 C12 C11 -75.6(5)
Ca2 O5 C12 C11 54.8(4)
O4 C11 C12 O5 -50.7(5)
C12 O5 C13 C14 173.9(4)
Ca2 O5 C13 C14 46.2(4)
C5 O1 C14 C13 -177.9(4)
Ca2 O1 C14 C13 48.6(4)
O5 C13 C14 O1 -61.1(5)
C24 O6 C15 C16 174.5(4)
Ca3 O6 C15 C16 -56.4(4)
C17 O7 C16 C15 -158.6(4)
Ca3 O7 C16 C15 -30.7(5)
Ca1 O7 C16 C15 60.9(5)
O6 C15 C16 O7 55.8(5)
C16 O7 C17 C18 79.0(5)
Ca3 O7 C17 C18 -53.2(4)
Ca1 O7 C17 C18 -135.0(3)
C19 O8 C18 C17 -171.5(4)
Ca3 O8 C18 C17 -31.0(5)
O7 C17 C18 O8 56.0(5)
C18 O8 C19 C20 -171.2(4)
Ca3 O8 C19 C20 47.3(5)
C21 O9 C20 C19 -120.5(4)
Ca3 O9 C20 C19 35.8(5)
O8 C19 C20 O9 -52.1(5)
C20 O9 C21 C22 178.4(4)
Ca3 O9 C21 C22 22.7(5)
C23 O10 C22 C21 -77.2(5)
Ca3 O10 C22 C21 54.1(4)
O9 C21 C22 O10 -49.8(5)
C22 O10 C23 C24 175.8(4)
Ca3 O10 C23 C24 46.8(5)
C15 O6 C24 C23 177.9(4)
Ca3 O6 C24 C23 48.8(4)
O10 C23 C24 O6 -62.2(5)
C34 O11 C25 C26 -178.0(4)
Ca4 O11 C25 C26 14.7(5)
C27 O12 C26 C25 -73.7(5)
Ca4 O12 C26 C25 54.7(4)
O11 C25 C26 O12 -44.7(5)
C26 O12 C27 C28 178.1(4)
Ca4 O12 C27 C28 50.7(5)
C29 O13 C28 C27 174.7(4)
Ca4 O13 C28 C27 48.4(5)
O12 C27 C28 O13 -65.4(5)
C28 O13 C29 C30 172.1(4)
Ca4 O13 C29 C30 -60.5(4)
C31 O14 C30 C29 -159.7(4)
Ca4 O14 C30 C29 -29.6(5)
O13 C29 C30 O14 58.6(5)
C30 O14 C31 C32 81.2(5)
Ca4 O14 C31 C32 -52.6(4)
C33 O15 C32 C31 -171.3(4)
Ca4 O15 C32 C31 -30.9(5)
O14 C31 C32 O15 55.4(5)
C32 O15 C33 C34 -175.8(4)
Ca4 O15 C33 C34 43.1(5)
C25 O11 C34 C33 -130.0(5)
Ca4 O11 C34 C33 37.9(5)
O15 C33 C34 O11 -50.7(5)
F5 P1 F1 Ca1 -22.7(5)
F3 P1 F1 Ca1 70.6(4)
F6 P1 F1 Ca1 -114.7(4)
F2 P1 F1 Ca1 158.7(4)
F2A P1A F1A Ca1 -156.6(10)
F3A P1A F1A Ca1 111.6(10)
F6A P1A F1A Ca1 -66.3(10)
F5A P1A F1A Ca1 22.1(10)
